data_7056118
loop_
_publ_author_name
'Lavrenova, Ludmila G.'
'Kuz'menko, Tatyana A.'
'Ivanova, Alina D.'
'Smolentsev, Anton I.'
'Komarov, Vladislav'
'Bogomyakov, Artem Stepanovich'
'Sheludyakova, Lilia A.'
'Vorontsova, Elena V.'

_publ_section_title
;
 Synthesis, magnetic and cytotoxic properties of copper(II) halide
 complexes with 1,2,4-triazolo[1,5-a] benzimidazoles
;
_journal_name_full 'New J. Chem.'
_journal_paper_doi 10.1039/C7NJ00533D
_journal_year 2017
_chemical_formula_moiety 'C18 H18 Cl2 Cu N8 O, 2(H2 O)'
_chemical_formula_sum 'C18 H22 Cl2 Cu N8 O3'
_chemical_formula_weight 532.88
_chemical_name_systematic
; 
 ? 
;
_space_group_IT_number 41
_symmetry_cell_setting orthorhombic
_symmetry_space_group_name_Hall 'A 2 -2ab'
_symmetry_space_group_name_H-M 'A e a 2'
_atom_sites_solution_hydrogens geom
_atom_sites_solution_primary direct
_atom_sites_solution_secondary difmap
_audit_creation_method SHELXL-97
_audit_update_record
;
2016-01-23 deposited with the CCDC.
2017-04-21 downloaded from the CCDC.
;
_cell_angle_alpha 90.00
_cell_angle_beta 90.00
_cell_angle_gamma 90.00
_cell_formula_units_Z 4
_cell_length_a 17.6722(7)
_cell_length_b 17.3463(7)
_cell_length_c 7.3970(3)
_cell_measurement_reflns_used 5498
_cell_measurement_temperature 296(2)
_cell_measurement_theta_max 27.51
_cell_measurement_theta_min 2.30
_cell_volume 2267.53(16)
_computing_cell_refinement 'SAINT (Bruker, 2004)'
_computing_data_collection 'APEX2 (Bruker, 2004)'
_computing_data_reduction 'SAINT (Bruker, 2004)'
_computing_molecular_graphics 'SHELXTL (Bruker, 2004)'
_computing_publication_material 'SHELXTL (Bruker, 2004)'
_computing_structure_refinement 'SHELXTL (Bruker, 2004)'
_computing_structure_solution 'SHELXTL (Bruker, 2004)'
_diffrn_ambient_temperature 296(2)
_diffrn_detector_area_resol_mean 25
_diffrn_measured_fraction_theta_full 0.997
_diffrn_measured_fraction_theta_max 0.997
_diffrn_measurement_device_type 'Bruker Nonius X8Apex CCD area-detector'
_diffrn_measurement_method '\f and \w scans'
_diffrn_radiation_monochromator graphite
_diffrn_radiation_source 'fine-focus sealed tube'
_diffrn_radiation_type MoK\a
_diffrn_radiation_wavelength 0.71073
_diffrn_reflns_av_R_equivalents 0.0218
_diffrn_reflns_av_sigmaI/netI 0.0238
_diffrn_reflns_limit_h_max 22
_diffrn_reflns_limit_h_min -22
_diffrn_reflns_limit_k_max 22
_diffrn_reflns_limit_k_min -21
_diffrn_reflns_limit_l_max 9
_diffrn_reflns_limit_l_min -6
_diffrn_reflns_number 8268
_diffrn_reflns_theta_full 25.25
_diffrn_reflns_theta_max 27.53
_diffrn_reflns_theta_min 2.30
_diffrn_standards_decay_% 0
_diffrn_standards_number 0
_exptl_absorpt_coefficient_mu 1.237
_exptl_absorpt_correction_T_max 0.9184
_exptl_absorpt_correction_T_min 0.6060
_exptl_absorpt_correction_type multi-scan
_exptl_absorpt_process_details 'SADABS (Bruker, 2004)'
_exptl_crystal_colour yellow
_exptl_crystal_density_diffrn 1.561
_exptl_crystal_density_method 'not measured'
_exptl_crystal_description plate
_exptl_crystal_F_000 1092
_exptl_crystal_size_max 0.45
_exptl_crystal_size_mid 0.20
_exptl_crystal_size_min 0.07
_refine_diff_density_max 0.744
_refine_diff_density_min -0.394
_refine_diff_density_rms 0.052
_refine_ls_abs_structure_details 'Flack H D (1983), Acta Cryst. A39, 876-881'
_refine_ls_abs_structure_Flack 0.16(2)
_refine_ls_extinction_method none
_refine_ls_goodness_of_fit_ref 1.066
_refine_ls_hydrogen_treatment mixed
_refine_ls_matrix_type full
_refine_ls_number_parameters 157
_refine_ls_number_reflns 2162
_refine_ls_number_restraints 12
_refine_ls_restrained_S_all 1.170
_refine_ls_R_factor_all 0.0295
_refine_ls_R_factor_gt 0.0278
_refine_ls_shift/su_max 0.000
_refine_ls_shift/su_mean 0.000
_refine_ls_structure_factor_coef Fsqd
_refine_ls_weighting_details 'calc w=1/[\s^2^(Fo^2^)+(0.0499P)^2^+0.7128P] where P=(Fo^2^+2Fc^2^)/3'
_refine_ls_weighting_scheme calc
_refine_ls_wR_factor_gt 0.0753
_refine_ls_wR_factor_ref 0.0763
_reflns_number_gt 2046
_reflns_number_total 2162
_reflns_threshold_expression >2sigma(I)
_cod_data_source_file c7nj00533d1.cif
_cod_data_source_block 1
_cod_depositor_comments
;
The following automatic conversions were performed:

'_symmetry_cell_setting' value 'Orthorhombic' changed to
'orthorhombic' according to
/home/data/users/saulius/crontab/automatic-downloads/rss-feeds/RSC/lib/dictionaries/cif_core.dic
dictionary named 'cif_core.dic' version 2.4.2 from 2011-04-26.

Automatic conversion script
Id: cif_fix_values 4973 2017-02-22 13:04:09Z antanas 
;
_cod_original_sg_symbol_Hall 'A 2 -2ac'
_cod_original_sg_symbol_H-M 'A b a 2'
_cod_database_code 7056118

loop_
_symmetry_equiv_pos_as_xyz
'x, y, z'
'-x, -y, z'
'-x+1/2, y, z+1/2'
'x+1/2, -y, z+1/2'
'x, y+1/2, z+1/2'
'-x, -y+1/2, z+1/2'
'-x+1/2, y+1/2, z+1'
'x+1/2, -y+1/2, z+1'

loop_
_atom_site_label
_atom_site_type_symbol
_atom_site_fract_x
_atom_site_fract_y
_atom_site_fract_z
_atom_site_U_iso_or_equiv
_atom_site_adp_type
_atom_site_occupancy
_atom_site_symmetry_multiplicity
_atom_site_calc_flag
_atom_site_refinement_flags
Cu1 Cu 0.5000 1.0000 0.76509(11) 0.03503(13) Uani 1 2 d S
Cl1 Cl 0.47662(4) 0.89161(4) 0.95223(13) 0.0505(2) Uani 1 1 d .
O1W O 0.5000 1.0000 0.4923(7) 0.0955(17) Uani 1 2 d SDU
O2W O 0.38879(14) 0.9475(3) 0.2989(4) 0.0867(11) Uani 1 1 d D
N1 N 0.61030(11) 0.97492(13) 0.7429(4) 0.0385(5) Uani 1 1 d .
N2 N 0.73762(12) 0.99293(13) 0.7557(7) 0.0470(6) Uani 1 1 d .
N3 N 0.71963(12) 0.92260(13) 0.6823(3) 0.0386(5) Uani 1 1 d .
N4 N 0.62832(13) 0.84314(13) 0.6056(4) 0.0449(6) Uani 1 1 d .
C1 C 0.67067(15) 1.02116(16) 0.7856(5) 0.0448(7) Uani 1 1 d .
H1 H 0.6640 1.0703 0.8334 0.054 Uiso 1 1 calc R
C2 C 0.64472(14) 0.91306(15) 0.6761(4) 0.0365(5) Uani 1 1 d .
C3 C 0.75618(16) 0.85662(16) 0.6180(4) 0.0435(6) Uani 1 1 d .
C4 C 0.83193(19) 0.8377(2) 0.5978(5) 0.0581(9) Uani 1 1 d .
H4 H 0.8705 0.8718 0.6274 0.070 Uiso 1 1 calc R
C5 C 0.8463(2) 0.7651(2) 0.5314(6) 0.0712(11) Uani 1 1 d .
H5 H 0.8962 0.7495 0.5162 0.085 Uiso 1 1 calc R
C6 C 0.7887(3) 0.7146(3) 0.4864(7) 0.0760(13) Uani 1 1 d .
H6 H 0.8012 0.6660 0.4422 0.091 Uiso 1 1 calc R
C7 C 0.7125(2) 0.73392(19) 0.5052(6) 0.0631(10) Uani 1 1 d .
H7 H 0.6740 0.6998 0.4745 0.076 Uiso 1 1 calc R
C8 C 0.69769(18) 0.80679(17) 0.5721(5) 0.0479(7) Uani 1 1 d .
C9 C 0.5544(2) 0.8108(2) 0.5628(7) 0.0737(13) Uani 1 1 d .
H9A H 0.5186 0.8518 0.5469 0.111 Uiso 1 1 calc R
H9B H 0.5382 0.7780 0.6599 0.111 Uiso 1 1 calc R
H9C H 0.5578 0.7813 0.4533 0.111 Uiso 1 1 calc R
H1W H 0.4645(8) 0.994(3) 0.425(5) 0.111 Uiso 1 1 d D
H2WB H 0.408(3) 0.935(3) 0.202(5) 0.111 Uiso 1 1 d D
H2WA H 0.3455(15) 0.959(3) 0.267(7) 0.111 Uiso 1 1 d D

loop_
_atom_site_aniso_label
_atom_site_aniso_U_11
_atom_site_aniso_U_22
_atom_site_aniso_U_33
_atom_site_aniso_U_23
_atom_site_aniso_U_13
_atom_site_aniso_U_12
Cu1 0.02577(18) 0.0323(2) 0.0471(3) 0.000 0.000 -0.00046(14)
Cl1 0.0430(3) 0.0371(3) 0.0715(5) 0.0132(3) 0.0069(4) 0.0036(3)
O1W 0.052(2) 0.180(5) 0.055(2) 0.000 0.000 -0.030(2)
O2W 0.0405(13) 0.150(3) 0.069(2) -0.0169(19) -0.0046(13) 0.0099(16)
N1 0.0285(9) 0.0325(9) 0.0546(15) -0.0052(12) -0.0005(10) -0.0028(7)
N2 0.0321(10) 0.0478(12) 0.0610(17) -0.0084(12) 0.0001(18) -0.0084(8)
N3 0.0295(9) 0.0386(11) 0.0477(13) -0.0015(10) 0.0042(10) -0.0003(8)
N4 0.0360(11) 0.0353(12) 0.0634(17) -0.0128(11) 0.0083(11) -0.0029(9)
C1 0.0346(12) 0.0362(12) 0.064(2) -0.0077(16) 0.0018(15) -0.0077(9)
C2 0.0277(11) 0.0356(12) 0.0461(15) -0.0015(11) 0.0034(11) -0.0015(9)
C3 0.0371(13) 0.0450(14) 0.0483(17) 0.0059(13) 0.0089(12) 0.0073(11)
C4 0.0406(15) 0.070(2) 0.064(2) 0.0046(17) 0.0104(15) 0.0140(15)
C5 0.056(2) 0.081(3) 0.077(3) 0.002(2) 0.0166(19) 0.0345(19)
C6 0.087(3) 0.060(2) 0.081(3) -0.005(2) 0.026(2) 0.029(2)
C7 0.073(2) 0.047(2) 0.070(2) -0.0105(17) 0.0185(19) 0.0043(15)
C8 0.0462(15) 0.0438(15) 0.0536(18) -0.0029(14) 0.0156(13) 0.0069(12)
C9 0.0472(18) 0.060(2) 0.114(3) -0.040(2) 0.0138(19) -0.0188(16)

loop_
_atom_type_symbol
_atom_type_description
_atom_type_scat_dispersion_real
_atom_type_scat_dispersion_imag
_atom_type_scat_source
C C 0.0033 0.0016 'International Tables Vol C Tables 4.2.6.8 and 6.1.1.4'
H H 0.0000 0.0000 'International Tables Vol C Tables 4.2.6.8 and 6.1.1.4'
Cl Cl 0.1484 0.1585 'International Tables Vol C Tables 4.2.6.8 and 6.1.1.4'
Cu Cu 0.3201 1.2651 'International Tables Vol C Tables 4.2.6.8 and 6.1.1.4'
N N 0.0061 0.0033 'International Tables Vol C Tables 4.2.6.8 and 6.1.1.4'
O O 0.0106 0.0060 'International Tables Vol C Tables 4.2.6.8 and 6.1.1.4'

loop_
_geom_angle_atom_site_label_1
_geom_angle_atom_site_label_2
_geom_angle_atom_site_label_3
_geom_angle
_geom_angle_site_symmetry_1
_geom_angle_site_symmetry_3
N1 Cu1 N1 170.61(17) . 2_675
N1 Cu1 O1W 85.30(9) . .
N1 Cu1 O1W 85.30(9) 2_675 .
N1 Cu1 Cl1 92.59(8) . .
N1 Cu1 Cl1 92.89(7) 2_675 .
O1W Cu1 Cl1 125.72(3) . .
N1 Cu1 Cl1 92.89(7) . 2_675
N1 Cu1 Cl1 92.59(8) 2_675 2_675
O1W Cu1 Cl1 125.72(3) . 2_675
Cl1 Cu1 Cl1 108.56(6) . 2_675
Cu1 O1W H1W 128(2) . .
H2WB O2W H2WA 101(3) . .
C2 N1 C1 101.6(2) . .
C2 N1 Cu1 130.62(17) . .
C1 N1 Cu1 127.65(19) . .
C1 N2 N3 101.0(2) . .
C2 N3 N2 110.7(2) . .
C2 N3 C3 110.2(2) . .
N2 N3 C3 139.0(2) . .
C2 N4 C8 106.5(2) . .
C2 N4 C9 128.5(2) . .
C8 N4 C9 124.9(3) . .
N2 C1 N1 116.7(3) . .
N2 C1 H1 121.7 . .
N1 C1 H1 121.7 . .
N1 C2 N3 110.0(2) . .
N1 C2 N4 140.4(2) . .
N3 C2 N4 109.7(2) . .
C4 C3 C8 123.0(3) . .
C4 C3 N3 132.6(3) . .
C8 C3 N3 104.4(2) . .
C5 C4 C3 115.7(4) . .
C5 C4 H4 122.1 . .
C3 C4 H4 122.1 . .
C4 C5 C6 122.0(3) . .
C4 C5 H5 119.0 . .
C6 C5 H5 119.0 . .
C5 C6 C7 122.3(3) . .
C5 C6 H6 118.9 . .
C7 C6 H6 118.9 . .
C8 C7 C6 116.1(4) . .
C8 C7 H7 122.0 . .
C6 C7 H7 122.0 . .
C7 C8 C3 121.0(3) . .
C7 C8 N4 129.9(3) . .
C3 C8 N4 109.1(2) . .
N4 C9 H9A 109.5 . .
N4 C9 H9B 109.5 . .
H9A C9 H9B 109.5 . .
N4 C9 H9C 109.5 . .
H9A C9 H9C 109.5 . .
H9B C9 H9C 109.5 . .

loop_
_geom_bond_atom_site_label_1
_geom_bond_atom_site_label_2
_geom_bond_distance
_geom_bond_site_symmetry_2
Cu1 N1 2.004(2) .
Cu1 N1 2.004(2) 2_675
Cu1 O1W 2.018(6) .
Cu1 Cl1 2.3710(9) .
Cu1 Cl1 2.3710(9) 2_675
O1W H1W 0.81(2) .
O2W H2WB 0.83(2) .
O2W H2WA 0.82(2) .
N1 C2 1.329(3) .
N1 C1 1.372(3) .
N2 C1 1.299(4) .
N2 N3 1.373(3) .
N3 C2 1.335(3) .
N3 C3 1.397(4) .
N4 C2 1.352(3) .
N4 C8 1.401(4) .
N4 C9 1.456(4) .
C1 H1 0.9300 .
C3 C4 1.387(4) .
C3 C8 1.390(4) .
C4 C5 1.375(5) .
C4 H4 0.9300 .
C5 C6 1.384(7) .
C5 H5 0.9300 .
C6 C7 1.394(5) .
C6 H6 0.9300 .
C7 C8 1.383(5) .
C7 H7 0.9300 .
C9 H9A 0.9600 .
C9 H9B 0.9600 .
C9 H9C 0.9600 .

loop_
_geom_hbond_atom_site_label_D
_geom_hbond_atom_site_label_H
_geom_hbond_atom_site_label_A
_geom_hbond_distance_DH
_geom_hbond_distance_HA
_geom_hbond_distance_DA
_geom_hbond_angle_DHA
_geom_hbond_site_symmetry_A
O1W H1W O2W 0.81(2) 1.82(2) 2.596(4) 161(5) .
O2W H2WA N2 0.82(2) 2.09(2) 2.882(3) 163(6) 4_474
O2W H2WB Cl1 0.83(2) 2.33(2) 3.151(3) 172(5) 1_554
